data_2222295
loop_
_publ_author_name
'Wang, Bo'

_publ_section_title Diaquabis{2-[5-(2-pyridyl)-2<i>H</i>-tetrazol-2-yl]acetato-\k^2^<i>N</i>^4^,<i>N</i>^5^}zinc(II)
_journal_coeditor_code DN2467
_journal_issue 7
_journal_name_full 'Acta Crystallographica Section E'
_journal_page_first m831
_journal_paper_doi 10.1107/S1600536809023940
_journal_volume 65
_journal_year 2009
_chemical_formula_iupac '[Zn (C8 H6 N5 O2)2 (H2 O)2]'
_chemical_formula_moiety 'C16 H16 N10 O6 Zn'
_chemical_formula_sum 'C16 H16 N10 O6 Zn'
_chemical_formula_weight 509.76
_chemical_name_systematic
;
Diaquabis{2-[5-(2-pyridyl)-2<i>H</i>-tetrazol-2-yl]acetato-
\k^2^<i>N</i>^4^,<i>N</i>^5^}zinc(II)
;
_space_group_IT_number 14
_symmetry_cell_setting monoclinic
_symmetry_space_group_name_Hall '-P 2ybc'
_symmetry_space_group_name_H-M 'P 1 21/c 1'
_atom_sites_solution_hydrogens geom
_atom_sites_solution_primary direct
_atom_sites_solution_secondary difmap
_audit_creation_method SHELXL-97
_cell_angle_alpha 90.00
_cell_angle_beta 97.17(3)
_cell_angle_gamma 90.00
_cell_formula_units_Z 2
_cell_length_a 7.6407(15)
_cell_length_b 8.2583(17)
_cell_length_c 15.155(3)
_cell_measurement_reflns_used 1984
_cell_measurement_temperature 298(2)
_cell_measurement_theta_max 27.48
_cell_measurement_theta_min 3.57
_cell_volume 948.8(3)
_computing_cell_refinement 'CrystalClear (Rigaku, 2005)'
_computing_data_collection 'CrystalClear (Rigaku, 2005)'
_computing_data_reduction 'CrystalClear (Rigaku, 2005)'
_computing_molecular_graphics
;
ORTEPIII (Burnett & Johnson, 1996), ORTEP-3 for Windows (Farrugia,
1997) and
XP in SHELXTL (Sheldrick, 2008)
;
_computing_publication_material 'SHELXTL (Sheldrick, 2008)'
_computing_structure_refinement 'SHELXL97 (Sheldrick, 2008)'
_computing_structure_solution 'SHELXS97 (Sheldrick, 2008)'
_diffrn_ambient_temperature 298(2)
_diffrn_detector_area_resol_mean 13.6612
_diffrn_measured_fraction_theta_full 0.999
_diffrn_measured_fraction_theta_max 0.999
_diffrn_measurement_device_type 'Rigaku Mercury2'
_diffrn_measurement_method 'CCD profile fitting'
_diffrn_radiation_monochromator graphite
_diffrn_radiation_source 'fine-focus sealed tube'
_diffrn_radiation_type MoK\a
_diffrn_radiation_wavelength 0.71073
_diffrn_reflns_av_R_equivalents 0.0309
_diffrn_reflns_av_sigmaI/netI 0.0231
_diffrn_reflns_limit_h_max 9
_diffrn_reflns_limit_h_min -9
_diffrn_reflns_limit_k_max 10
_diffrn_reflns_limit_k_min -10
_diffrn_reflns_limit_l_max 19
_diffrn_reflns_limit_l_min -19
_diffrn_reflns_number 9600
_diffrn_reflns_theta_full 27.48
_diffrn_reflns_theta_max 27.48
_diffrn_reflns_theta_min 3.57
_exptl_absorpt_coefficient_mu 1.359
_exptl_absorpt_correction_T_max 0.841
_exptl_absorpt_correction_T_min 0.762
_exptl_absorpt_correction_type multi-scan
_exptl_absorpt_process_details '(CrystalClear; Rigaku, 2005)'
_exptl_crystal_colour colorless
_exptl_crystal_density_diffrn 1.784
_exptl_crystal_density_method 'not measured'
_exptl_crystal_description block
_exptl_crystal_F_000 520
_exptl_crystal_size_max 0.35
_exptl_crystal_size_mid 0.25
_exptl_crystal_size_min 0.20
_refine_diff_density_max 0.251
_refine_diff_density_min -0.407
_refine_ls_extinction_method none
_refine_ls_goodness_of_fit_ref 1.105
_refine_ls_hydrogen_treatment constr
_refine_ls_matrix_type full
_refine_ls_number_parameters 151
_refine_ls_number_reflns 2177
_refine_ls_number_restraints 0
_refine_ls_restrained_S_all 1.105
_refine_ls_R_factor_all 0.0307
_refine_ls_R_factor_gt 0.0271
_refine_ls_shift/su_max 0.000
_refine_ls_shift/su_mean 0.000
_refine_ls_structure_factor_coef Fsqd
_refine_ls_weighting_details 'calc w=1/[\s^2^(Fo^2^)+(0.0393P)^2^+0.3221P] where P=(Fo^2^+2Fc^2^)/3'
_refine_ls_weighting_scheme calc
_refine_ls_wR_factor_gt 0.0731
_refine_ls_wR_factor_ref 0.0750
_reflns_number_gt 1984
_reflns_number_total 2177
_reflns_threshold_expression I>2\s(I)
_cod_data_source_file dn2467.cif
_cod_data_source_block I
_cod_original_sg_symbol_H-M 'P 21/c'
_cod_database_code 2222295
_cod_database_fobs_code 2222295

loop_
_symmetry_equiv_pos_as_xyz
'x, y, z'
'-x, y+1/2, -z+1/2'
'-x, -y, -z'
'x, -y-1/2, z-1/2'

loop_
_atom_site_type_symbol
_atom_site_label
_atom_site_fract_x
_atom_site_fract_y
_atom_site_fract_z
_atom_site_U_iso_or_equiv
_atom_site_adp_type
_atom_site_calc_flag
_atom_site_refinement_flags
_atom_site_occupancy
_atom_site_disorder_assembly
_atom_site_disorder_group
Zn Zn1 0.5000 0.5000 0.5000 0.02160(10) Uani d S 1 . .
N N1 0.32018(18) 0.61053(17) 0.39557(9) 0.0230(3) Uani d . 1 . .
O O1W 0.72023(15) 0.59206(14) 0.44676(8) 0.0267(3) Uani d . 1 . .
H H1WA 0.7564 0.5199 0.4135 0.040 Uiso d R 1 . .
H H1WB 0.8013 0.6233 0.4865 0.040 Uiso d R 1 . .
N N5 0.45085(17) 0.73160(16) 0.55431(9) 0.0212(3) Uani d . 1 . .
O O1 -0.0465(2) 0.79027(18) 0.07872(9) 0.0417(3) Uani d . 1 . .
N N2 0.22867(19) 0.57379(18) 0.31894(9) 0.0253(3) Uani d . 1 . .
O O2 0.16960(18) 0.89846(16) 0.17318(8) 0.0353(3) Uani d . 1 . .
N N3 0.11283(18) 0.68988(17) 0.30393(9) 0.0238(3) Uani d . 1 . .
C C5 0.3275(2) 0.82286(19) 0.50739(10) 0.0211(3) Uani d . 1 . .
C C6 0.2532(2) 0.74873(19) 0.42345(10) 0.0213(3) Uani d . 1 . .
N N4 0.12076(19) 0.80232(17) 0.36653(9) 0.0260(3) Uani d . 1 . .
C C1 0.5300(2) 0.7902(2) 0.63096(11) 0.0275(4) Uani d . 1 . .
H H1 0.6149 0.7271 0.6643 0.033 Uiso calc R 1 . .
C C4 0.2795(2) 0.9734(2) 0.53507(12) 0.0281(4) Uani d . 1 . .
H H4 0.1925 1.0336 0.5013 0.034 Uiso calc R 1 . .
C C2 0.4912(3) 0.9404(2) 0.66288(12) 0.0320(4) Uani d . 1 . .
H H2 0.5501 0.9787 0.7162 0.038 Uiso calc R 1 . .
C C3 0.3640(3) 1.0324(2) 0.61438(13) 0.0330(4) Uani d . 1 . .
H H3 0.3349 1.1339 0.6348 0.040 Uiso calc R 1 . .
C C7 -0.0122(2) 0.6946(2) 0.22339(11) 0.0303(4) Uani d . 1 . .
H H7A -0.1255 0.7307 0.2384 0.036 Uiso calc R 1 . .
H H7B -0.0273 0.5858 0.1996 0.036 Uiso calc R 1 . .
C C8 0.0445(2) 0.8059(2) 0.15154(11) 0.0258(3) Uani d . 1 . .

loop_
_atom_site_aniso_label
_atom_site_aniso_U_11
_atom_site_aniso_U_22
_atom_site_aniso_U_33
_atom_site_aniso_U_12
_atom_site_aniso_U_13
_atom_site_aniso_U_23
Zn1 0.02190(16) 0.02041(15) 0.02109(15) 0.00495(9) -0.00280(10) -0.00076(9)
N1 0.0233(7) 0.0239(7) 0.0206(6) 0.0030(5) -0.0022(5) 0.0012(5)
O1W 0.0250(6) 0.0283(6) 0.0263(6) 0.0004(5) 0.0008(5) -0.0052(5)
N5 0.0203(6) 0.0205(6) 0.0221(7) 0.0006(5) -0.0002(5) 0.0001(5)
O1 0.0499(8) 0.0481(9) 0.0238(6) 0.0109(7) -0.0081(6) 0.0047(6)
N2 0.0269(7) 0.0258(7) 0.0213(7) 0.0009(6) -0.0041(5) 0.0027(5)
O2 0.0390(7) 0.0371(7) 0.0304(7) -0.0054(6) 0.0071(5) 0.0062(6)
N3 0.0234(7) 0.0250(7) 0.0211(7) -0.0008(5) -0.0043(5) 0.0048(5)
C5 0.0198(7) 0.0216(7) 0.0217(8) -0.0003(6) 0.0018(6) 0.0029(6)
C6 0.0211(7) 0.0211(7) 0.0214(8) 0.0005(6) 0.0012(6) 0.0044(6)
N4 0.0254(7) 0.0257(7) 0.0253(7) 0.0031(6) -0.0031(5) 0.0032(6)
C1 0.0249(8) 0.0301(9) 0.0258(8) -0.0007(7) -0.0034(7) -0.0010(7)
C4 0.0293(9) 0.0231(8) 0.0317(9) 0.0049(7) 0.0035(7) 0.0030(7)
C2 0.0362(10) 0.0319(9) 0.0270(9) -0.0047(8) 0.0002(7) -0.0069(7)
C3 0.0430(11) 0.0229(8) 0.0342(10) 0.0004(7) 0.0089(8) -0.0060(7)
C7 0.0284(9) 0.0334(9) 0.0254(8) -0.0047(7) -0.0109(7) 0.0067(7)
C8 0.0292(8) 0.0260(8) 0.0217(8) 0.0103(7) 0.0012(6) 0.0034(6)

loop_
_atom_type_symbol
_atom_type_description
_atom_type_scat_dispersion_real
_atom_type_scat_dispersion_imag
_atom_type_scat_source
C C 0.0033 0.0016 'International Tables Vol C Tables 4.2.6.8 and 6.1.1.4'
H H 0.0000 0.0000 'International Tables Vol C Tables 4.2.6.8 and 6.1.1.4'
N N 0.0061 0.0033 'International Tables Vol C Tables 4.2.6.8 and 6.1.1.4'
O O 0.0106 0.0060 'International Tables Vol C Tables 4.2.6.8 and 6.1.1.4'
Zn Zn 0.2839 1.4301 'International Tables Vol C Tables 4.2.6.8 and 6.1.1.4'

loop_
_geom_angle_atom_site_label_1
_geom_angle_atom_site_label_2
_geom_angle_atom_site_label_3
_geom_angle_site_symmetry_1
_geom_angle_site_symmetry_3
_geom_angle
_geom_angle_publ_flag
O1W Zn1 O1W . 3_666 180.0 ?
O1W Zn1 N5 . . 90.67(5) ?
O1W Zn1 N5 3_666 . 89.33(5) ?
O1W Zn1 N5 . 3_666 89.33(5) ?
O1W Zn1 N5 3_666 3_666 90.67(5) ?
N5 Zn1 N5 . 3_666 180.0000(10) ?
O1W Zn1 N1 . 3_666 88.14(5) ?
O1W Zn1 N1 3_666 3_666 91.86(5) ?
N5 Zn1 N1 . 3_666 102.84(5) ?
N5 Zn1 N1 3_666 3_666 77.16(5) ?
O1W Zn1 N1 . . 91.86(5) ?
O1W Zn1 N1 3_666 . 88.14(5) ?
N5 Zn1 N1 . . 77.16(5) ?
N5 Zn1 N1 3_666 . 102.84(5) ?
N1 Zn1 N1 3_666 . 180.0 ?
N2 N1 C6 . . 107.04(13) ?
N2 N1 Zn1 . . 140.18(11) ?
C6 N1 Zn1 . . 111.18(10) ?
Zn1 O1W H1WA . . 108.1 ?
Zn1 O1W H1WB . . 112.8 ?
H1WA O1W H1WB . . 111.8 ?
C1 N5 C5 . . 118.12(14) ?
C1 N5 Zn1 . . 125.41(11) ?
C5 N5 Zn1 . . 116.46(11) ?
N3 N2 N1 . . 105.00(13) ?
N2 N3 N4 . . 114.90(13) ?
N2 N3 C7 . . 121.74(15) ?
N4 N3 C7 . . 123.35(14) ?
N5 C5 C4 . . 122.90(15) ?
N5 C5 C6 . . 113.44(14) ?
C4 C5 C6 . . 123.65(15) ?
N4 C6 N1 . . 111.77(14) ?
N4 C6 C5 . . 127.65(15) ?
N1 C6 C5 . . 120.58(14) ?
C6 N4 N3 . . 101.29(13) ?
N5 C1 C2 . . 122.66(16) ?
N5 C1 H1 . . 118.7 ?
C2 C1 H1 . . 118.7 ?
C5 C4 C3 . . 118.07(17) ?
C5 C4 H4 . . 121.0 ?
C3 C4 H4 . . 121.0 ?
C3 C2 C1 . . 118.66(17) ?
C3 C2 H2 . . 120.7 ?
C1 C2 H2 . . 120.7 ?
C2 C3 C4 . . 119.59(17) ?
C2 C3 H3 . . 120.2 ?
C4 C3 H3 . . 120.2 ?
N3 C7 C8 . . 113.54(14) ?
N3 C7 H7A . . 108.9 ?
C8 C7 H7A . . 108.9 ?
N3 C7 H7B . . 108.9 ?
C8 C7 H7B . . 108.9 ?
H7A C7 H7B . . 107.7 ?
O1 C8 O2 . . 129.21(17) ?
O1 C8 C7 . . 113.30(16) ?
O2 C8 C7 . . 117.48(15) ?

loop_
_geom_bond_atom_site_label_1
_geom_bond_atom_site_label_2
_geom_bond_site_symmetry_2
_geom_bond_distance
_geom_bond_publ_flag
Zn1 O1W . 2.0974(13) ?
Zn1 O1W 3_666 2.0974(13) ?
Zn1 N5 . 2.1340(14) ?
Zn1 N5 3_666 2.1340(14) ?
Zn1 N1 3_666 2.1640(14) ?
Zn1 N1 . 2.1640(14) ?
N1 N2 . 1.3142(19) ?
N1 C6 . 1.341(2) ?
O1W H1WA . 0.8486 ?
O1W H1WB . 0.8480 ?
N5 C1 . 1.332(2) ?
N5 C5 . 1.339(2) ?
O1 C8 . 1.235(2) ?
N2 N3 . 1.305(2) ?
O2 C8 . 1.236(2) ?
N3 N4 . 1.324(2) ?
N3 C7 . 1.453(2) ?
C5 C4 . 1.377(2) ?
C5 C6 . 1.461(2) ?
C6 N4 . 1.321(2) ?
C1 C2 . 1.377(3) ?
C1 H1 . 0.9300 ?
C4 C3 . 1.380(3) ?
C4 H4 . 0.9300 ?
C2 C3 . 1.373(3) ?
C2 H2 . 0.9300 ?
C3 H3 . 0.9300 ?
C7 C8 . 1.529(2) ?
C7 H7A . 0.9700 ?
C7 H7B . 0.9700 ?

loop_
_geom_hbond_atom_site_label_D
_geom_hbond_atom_site_label_H
_geom_hbond_atom_site_label_A
_geom_hbond_site_symmetry_A
_geom_hbond_distance_DH
_geom_hbond_distance_HA
_geom_hbond_distance_DA
_geom_hbond_angle_DHA
O1W H1WB O1 4_676 0.85 1.85 2.6891(19) 171.8
O1W H1WA O2 2_645 0.85 1.80 2.6365(17) 168.6
